data_4329666
loop_
_publ_author_name
'Ya-Qian Lan'
'Hai-Long Jiang'
'Shun-Li Li'
'Qiang Xu'

_publ_section_title
;
 Solvent-Induced Controllable Synthesis, Single-Crystal to Single-Crystal
 Transformation and Encapsulation of Alq3 for Modulated Luminescence in
 (4,8)-Connected Metal-Organic Frameworks
;
_journal_name_full 'Inorganic Chemistry'
_journal_page_first 7484
_journal_page_last 7491
_journal_paper_doi 10.1021/ic202635a
_journal_volume 51
_journal_year 2012
_chemical_formula_sum 'C41 H36 O24 Zn4'
_chemical_formula_weight 1174.18
_chemical_name_systematic
;
 ?
;
_space_group_IT_number 57
_symmetry_cell_setting orthorhombic
_symmetry_space_group_name_Hall '-P 2c 2b'
_symmetry_space_group_name_H-M 'P b c m'
_atom_sites_solution_hydrogens geom
_atom_sites_solution_primary direct
_atom_sites_solution_secondary difmap
_audit_creation_method SHELXL-97
_cell_angle_alpha 90.00
_cell_angle_beta 90.00
_cell_angle_gamma 90.00
_cell_formula_units_Z 4
_cell_length_a 12.5059(3)
_cell_length_b 26.1708(6)
_cell_length_c 26.2509(5)
_cell_measurement_temperature 293(2)
_cell_measurement_theta_max 27.48
_cell_measurement_theta_min 3.10
_cell_volume 8591.6(3)
_computing_cell_refinement SMART
_computing_data_collection 'SMART (Bruker, 1997)'
_computing_data_reduction 'SAINT (Bruker, 1999)'
_computing_molecular_graphics 'Diamond (Brandenburg and Putz, 2008)'
_computing_publication_material SHELXL-97
_computing_structure_refinement 'SHELXL-97 (Sheldrick, 2008)'
_computing_structure_solution 'SHELXS-97(Sheldrick, 2008)'
_diffrn_ambient_temperature 293(2)
_diffrn_measured_fraction_theta_full 0.998
_diffrn_measured_fraction_theta_max 0.995
_diffrn_measurement_device_type 'Bruker APEX CCD area-detector'
_diffrn_measurement_method '\w scans'
_diffrn_radiation_monochromator graphite
_diffrn_radiation_source 'fine-focus sealed tube'
_diffrn_radiation_type MoK\a
_diffrn_radiation_wavelength 0.71069
_diffrn_reflns_av_R_equivalents 0.0688
_diffrn_reflns_av_sigmaI/netI 0.0338
_diffrn_reflns_limit_h_max 16
_diffrn_reflns_limit_h_min -16
_diffrn_reflns_limit_k_max 33
_diffrn_reflns_limit_k_min -33
_diffrn_reflns_limit_l_max 33
_diffrn_reflns_limit_l_min -33
_diffrn_reflns_number 121550
_diffrn_reflns_theta_full 25.00
_diffrn_reflns_theta_max 27.48
_diffrn_reflns_theta_min 3.10
_diffrn_standards_decay_% 0
_diffrn_standards_interval_count 0
_diffrn_standards_interval_time 0
_diffrn_standards_number 0
_exptl_absorpt_coefficient_mu 1.151
_exptl_absorpt_correction_T_max 0.776
_exptl_absorpt_correction_T_min 0.707
_exptl_absorpt_correction_type multi-scan
_exptl_absorpt_process_details 'SADABS (Sheldrick, 1996)'
_exptl_crystal_colour colorless
_exptl_crystal_density_diffrn 0.908
_exptl_crystal_description block
_exptl_crystal_F_000 2376
_exptl_crystal_size_max 0.31
_exptl_crystal_size_mid 0.29
_exptl_crystal_size_min 0.22
_platon_squeeze_details ' ?'
_refine_diff_density_max 0.680
_refine_diff_density_min -0.772
_refine_diff_density_rms 0.100
_refine_ls_extinction_method none
_refine_ls_goodness_of_fit_ref 1.057
_refine_ls_hydrogen_treatment constr
_refine_ls_matrix_type full
_refine_ls_number_parameters 308
_refine_ls_number_reflns 10015
_refine_ls_number_restraints 1
_refine_ls_restrained_S_all 1.059
_refine_ls_R_factor_all 0.0869
_refine_ls_R_factor_gt 0.0633
_refine_ls_shift/su_max 0.004
_refine_ls_shift/su_mean 0.000
_refine_ls_structure_factor_coef Fsqd
_refine_ls_weighting_details 'calc w=1/[\s^2^(Fo^2^)+(0.1406P)^2^+0.0000P] where P=(Fo^2^+2Fc^2^)/3'
_refine_ls_weighting_scheme calc
_refine_ls_wR_factor_gt 0.1977
_refine_ls_wR_factor_ref 0.2160
_reflns_number_gt 6912
_reflns_number_total 10015
_reflns_threshold_expression >2sigma(I)
_cod_data_source_file ic202635a_si_002_4.cif
_cod_data_source_block 1etoh
_cod_original_sg_symbol_Hall '-P 2c 2b '
_cod_database_code 4329666

loop_
_symmetry_equiv_pos_as_xyz
'x, y, z'
'-x, -y, z+1/2'
'x, -y+1/2, -z'
'-x, y+1/2, -z+1/2'
'-x, -y, -z'
'x, y, -z-1/2'
'-x, y-1/2, z'
'x, -y-1/2, z-1/2'

loop_
_atom_site_label
_atom_site_type_symbol
_atom_site_fract_x
_atom_site_fract_y
_atom_site_fract_z
_atom_site_U_iso_or_equiv
_atom_site_adp_type
_atom_site_occupancy
_atom_site_symmetry_multiplicity
_atom_site_calc_flag
_atom_site_refinement_flags
Zn1 Zn 0.48667(5) 0.19657(2) 0.2500 0.04975(18) Uani 1 2 d S
Zn2 Zn 0.65016(5) 0.27934(2) 0.2500 0.05103(18) Uani 1 2 d S
Zn3 Zn 0.58104(3) -0.006601(16) 0.541162(16) 0.05249(16) Uani 1 1 d .
C10 C 0.6701(4) 0.19460(16) 0.32229(15) 0.0645(10) Uani 1 1 d .
C21 C 0.6615(13) -0.1250(5) 0.6226(6) 0.304(8) Uiso 1 1 d D
H21A H 0.6769 -0.1417 0.6543 0.456 Uiso 1 1 calc R
H21B H 0.7049 -0.1395 0.5961 0.456 Uiso 1 1 calc R
H21C H 0.5873 -0.1296 0.6143 0.456 Uiso 1 1 calc R
C2 C 0.9721(3) 0.23315(14) 0.45530(14) 0.0556(8) Uani 1 1 d .
H2A H 0.9228 0.2601 0.4459 0.067 Uiso 1 1 calc R
H2B H 1.0164 0.2251 0.4260 0.067 Uiso 1 1 calc R
C4 C 0.8340(3) 0.17055(15) 0.44144(15) 0.0629(10) Uani 1 1 d .
C5 C 0.8015(3) 0.19093(15) 0.39559(14) 0.0609(9) Uani 1 1 d .
H5 H 0.8378 0.2185 0.3815 0.073 Uiso 1 1 calc R
C6 C 0.7140(3) 0.16989(16) 0.37061(15) 0.0641(9) Uani 1 1 d .
C7 C 0.6597(3) 0.12861(16) 0.39141(15) 0.0674(10) Uani 1 1 d .
H7 H 0.6003 0.1151 0.3749 0.081 Uiso 1 1 calc R
C8 C 0.6943(3) 0.10764(15) 0.43690(15) 0.0650(10) Uani 1 1 d .
C9 C 0.7809(3) 0.12794(16) 0.46184(15) 0.0661(10) Uani 1 1 d .
H9 H 0.8043 0.1135 0.4922 0.079 Uiso 1 1 calc R
C11 C 0.6307(4) 0.06499(16) 0.46153(16) 0.0653(10) Uani 1 1 d .
C20 C 0.6863(10) -0.0668(4) 0.6274(4) 0.211(5) Uiso 1 1 d D
H20A H 0.6462 -0.0570 0.6575 0.253 Uiso 1 1 calc R
H20B H 0.7606 -0.0665 0.6380 0.253 Uiso 1 1 calc R
O2W O 0.7560(4) 0.3356(2) 0.2500 0.124(2) Uani 1 2 d S
O5 O 0.5897(3) 0.17263(14) 0.30284(13) 0.0931(11) Uani 1 1 d .
O1W O 0.3805(4) 0.1400(2) 0.2500 0.117(2) Uani 1 2 d S
O6 O 0.7138(2) 0.23381(11) 0.30586(10) 0.0683(7) Uani 1 1 d .
O1 O 0.9147(2) 0.18888(12) 0.47165(11) 0.0752(9) Uani 1 1 d .
O3 O 0.6670(3) 0.04539(12) 0.50171(12) 0.0789(8) Uani 1 1 d .
O4 O 0.5451(3) 0.05285(12) 0.43992(13) 0.0831(9) Uani 1 1 d .
O11 O 0.6792(3) -0.02440(16) 0.59736(14) 0.1004(11) Uani 1 1 d .
C1 C 1.0415(4) 0.2500 0.5000 0.0487(10) Uani 1 2 d S
C3 C 1.1123(3) 0.20535(15) 0.51731(15) 0.0582(9) Uani 1 1 d .
H3A H 1.0683 0.1762 0.5263 0.070 Uiso 1 1 calc R
H3B H 1.1603 0.1953 0.4901 0.070 Uiso 1 1 calc R
O2 O 1.1719(2) 0.22193(11) 0.56042(12) 0.0780(9) Uani 1 1 d .
C15 C 1.3777(3) 0.12222(15) 0.57661(15) 0.0618(9) Uani 1 1 d .
C12 C 1.2877(3) 0.14721(15) 0.55624(16) 0.0648(10) Uani 1 1 d .
H12 H 1.2512 0.1333 0.5287 0.078 Uiso 1 1 calc R
C13 C 1.2541(3) 0.19278(15) 0.57770(15) 0.0653(10) Uani 1 1 d .
C14 C 1.3099(4) 0.21406(16) 0.61906(16) 0.0698(11) Uani 1 1 d .
H14 H 1.2871 0.2447 0.6333 0.084 Uiso 1 1 calc R
C19 C 1.4192(3) 0.07472(16) 0.55092(17) 0.0637(10) Uani 1 1 d .
C17 C 1.3983(3) 0.18940(16) 0.63847(15) 0.0658(10) Uani 1 1 d .
C16 C 1.4319(3) 0.14318(15) 0.61793(15) 0.0639(10) Uani 1 1 d .
H16 H 1.4905 0.1263 0.6318 0.077 Uiso 1 1 calc R
C18 C 1.4608(4) 0.21557(17) 0.68081(16) 0.0666(10) Uani 1 1 d .
O10 O 1.3741(3) 0.06134(10) 0.51063(12) 0.0744(8) Uani 1 1 d .
O8 O 1.5441(3) 0.19386(12) 0.69576(11) 0.0753(8) Uani 1 1 d .
O9 O 1.4978(2) 0.05307(11) 0.57177(13) 0.0777(9) Uani 1 1 d .
O7 O 1.4239(3) 0.25706(14) 0.69632(14) 0.0961(11) Uani 1 1 d .

loop_
_atom_site_aniso_label
_atom_site_aniso_U_11
_atom_site_aniso_U_22
_atom_site_aniso_U_33
_atom_site_aniso_U_23
_atom_site_aniso_U_13
_atom_site_aniso_U_12
Zn1 0.0479(3) 0.0546(3) 0.0467(3) 0.000 0.000 -0.0087(2)
Zn2 0.0474(3) 0.0575(4) 0.0482(3) 0.000 0.000 -0.0085(2)
Zn3 0.0498(3) 0.0491(3) 0.0585(3) 0.00156(17) -0.01231(17) -0.00082(17)
C10 0.065(2) 0.071(3) 0.058(2) -0.0009(19) -0.0101(18) 0.005(2)
C2 0.053(2) 0.057(2) 0.058(2) 0.0064(16) -0.0054(15) -0.0099(16)
C4 0.058(2) 0.067(2) 0.064(2) 0.0093(18) -0.0128(17) -0.0159(18)
C5 0.057(2) 0.068(2) 0.058(2) 0.0142(17) -0.0091(17) -0.0113(18)
C6 0.065(2) 0.067(2) 0.059(2) 0.0056(18) -0.0089(18) -0.008(2)
C7 0.066(2) 0.073(3) 0.064(2) -0.0018(19) -0.0080(19) -0.014(2)
C8 0.068(2) 0.061(2) 0.065(2) 0.0042(18) -0.0059(19) -0.0129(19)
C9 0.069(2) 0.067(2) 0.063(2) 0.0133(18) -0.0094(18) -0.015(2)
C11 0.064(2) 0.058(2) 0.074(3) -0.0012(19) 0.004(2) -0.0093(19)
O2W 0.090(4) 0.094(4) 0.187(6) 0.000 0.000 -0.040(3)
O5 0.093(2) 0.100(2) 0.086(2) 0.0197(19) -0.0405(19) -0.0205(19)
O1W 0.085(3) 0.084(3) 0.183(6) 0.000 0.000 -0.029(3)
O6 0.0721(18) 0.0755(18) 0.0575(14) 0.0111(13) -0.0061(13) 0.0009(15)
O1 0.0696(18) 0.082(2) 0.0738(17) 0.0233(15) -0.0266(14) -0.0320(14)
O3 0.084(2) 0.0724(18) 0.0806(19) 0.0154(16) -0.0026(16) -0.0129(16)
O4 0.0697(19) 0.085(2) 0.095(2) 0.0074(17) -0.0038(17) -0.0262(16)
O11 0.094(2) 0.116(3) 0.092(2) 0.020(2) -0.040(2) 0.011(2)
C1 0.037(2) 0.051(3) 0.058(3) -0.001(2) 0.000 0.000
C3 0.050(2) 0.058(2) 0.067(2) -0.0113(17) -0.0141(17) 0.0048(16)
O2 0.0700(18) 0.0753(19) 0.089(2) -0.0338(15) -0.0338(15) 0.0285(15)
C15 0.059(2) 0.057(2) 0.070(2) -0.0076(18) -0.0098(18) 0.0083(17)
C12 0.061(2) 0.061(2) 0.072(2) -0.0152(19) -0.0168(19) 0.0077(18)
C13 0.061(2) 0.065(2) 0.070(2) -0.0161(19) -0.0190(18) 0.0123(18)
C14 0.070(3) 0.063(2) 0.076(3) -0.021(2) -0.016(2) 0.0087(19)
C19 0.059(2) 0.057(2) 0.075(2) -0.0080(19) -0.0029(19) 0.0010(18)
C17 0.061(2) 0.071(3) 0.065(2) -0.0149(19) -0.0125(18) 0.0001(19)
C16 0.061(2) 0.064(2) 0.067(2) -0.0052(19) -0.0147(18) 0.0054(18)
C18 0.064(3) 0.078(3) 0.057(2) -0.007(2) -0.0084(18) -0.003(2)
O10 0.0776(19) 0.0625(17) 0.0832(19) -0.0170(14) -0.0120(16) 0.0123(14)
O8 0.0695(19) 0.092(2) 0.0643(17) -0.0094(15) -0.0167(14) -0.0043(16)
O9 0.0710(19) 0.0676(18) 0.095(2) -0.0120(15) -0.0156(16) 0.0182(14)
O7 0.102(3) 0.091(2) 0.095(2) -0.036(2) -0.033(2) 0.009(2)

loop_
_atom_type_symbol
_atom_type_description
_atom_type_scat_dispersion_real
_atom_type_scat_dispersion_imag
_atom_type_scat_source
C C 0.0033 0.0016 'International Tables Vol C Tables 4.2.6.8 and 6.1.1.4'
H H 0.0000 0.0000 'International Tables Vol C Tables 4.2.6.8 and 6.1.1.4'
O O 0.0106 0.0060 'International Tables Vol C Tables 4.2.6.8 and 6.1.1.4'
Zn Zn 0.2839 1.4301 'International Tables Vol C Tables 4.2.6.8 and 6.1.1.4'

loop_
_geom_angle_atom_site_label_1
_geom_angle_atom_site_label_2
_geom_angle_atom_site_label_3
_geom_angle
_geom_angle_site_symmetry_1
_geom_angle_site_symmetry_3
O1W Zn1 O5 101.38(16) . .
O1W Zn1 O5 101.38(16) . 6_556
O5 Zn1 O5 88.2(2) . 6_556
O1W Zn1 O7 100.83(16) . 8_465
O5 Zn1 O7 157.79(15) . 8_465
O5 Zn1 O7 87.40(17) 6_556 8_465
O1W Zn1 O7 100.83(16) . 3_456
O5 Zn1 O7 87.40(17) . 3_456
O5 Zn1 O7 157.79(15) 6_556 3_456
O7 Zn1 O7 88.5(2) 8_465 3_456
O1W Zn1 Zn2 178.53(17) . .
O5 Zn1 Zn2 77.58(10) . .
O5 Zn1 Zn2 77.58(10) 6_556 .
O7 Zn1 Zn2 80.21(10) 8_465 .
O7 Zn1 Zn2 80.21(10) 3_456 .
O2W Zn2 O6 99.92(15) . .
O2W Zn2 O6 99.92(15) . 6_556
O6 Zn2 O6 91.32(16) . 6_556
O2W Zn2 O8 100.18(16) . 8_465
O6 Zn2 O8 159.78(13) . 8_465
O6 Zn2 O8 87.35(12) 6_556 8_465
O2W Zn2 O8 100.18(16) . 3_456
O6 Zn2 O8 87.35(12) . 3_456
O6 Zn2 O8 159.78(13) 6_556 3_456
O8 Zn2 O8 87.00(18) 8_465 3_456
O2W Zn2 Zn1 178.63(18) . .
O6 Zn2 Zn1 81.02(9) . .
O6 Zn2 Zn1 81.02(9) 6_556 .
O8 Zn2 Zn1 78.85(9) 8_465 .
O8 Zn2 Zn1 78.85(9) 3_456 .
O11 Zn3 O3 102.20(15) . .
O11 Zn3 O9 101.74(15) . 1_455
O3 Zn3 O9 87.59(14) . 1_455
O11 Zn3 O4 99.10(15) . 5_656
O3 Zn3 O4 158.71(13) . 5_656
O9 Zn3 O4 87.92(14) 1_455 5_656
O11 Zn3 O10 99.22(15) . 5_756
O3 Zn3 O10 89.15(14) . 5_756
O9 Zn3 O10 159.00(12) 1_455 5_756
O4 Zn3 O10 87.63(14) 5_656 5_756
O11 Zn3 Zn3 172.25(12) . 5_656
O3 Zn3 Zn3 84.95(9) . 5_656
O9 Zn3 Zn3 81.37(9) 1_455 5_656
O4 Zn3 Zn3 73.79(10) 5_656 5_656
O10 Zn3 Zn3 77.68(9) 5_756 5_656
O6 C10 O5 125.9(4) . .
O6 C10 C6 118.8(4) . .
O5 C10 C6 115.4(4) . .
C20 C21 H21A 109.5 . .
C20 C21 H21B 109.5 . .
H21A C21 H21B 109.5 . .
C20 C21 H21C 109.5 . .
H21A C21 H21C 109.5 . .
H21B C21 H21C 109.5 . .
O1 C2 C1 106.8(3) . .
O1 C2 H2A 110.4 . .
C1 C2 H2A 110.4 . .
O1 C2 H2B 110.4 . .
C1 C2 H2B 110.4 . .
H2A C2 H2B 108.6 . .
O1 C4 C5 126.0(3) . .
O1 C4 C9 113.9(3) . .
C5 C4 C9 120.1(3) . .
C4 C5 C6 119.4(4) . .
C4 C5 H5 120.3 . .
C6 C5 H5 120.3 . .
C7 C6 C5 120.5(4) . .
C7 C6 C10 118.8(4) . .
C5 C6 C10 120.5(4) . .
C8 C7 C6 119.7(4) . .
C8 C7 H7 120.2 . .
C6 C7 H7 120.2 . .
C9 C8 C7 120.4(4) . .
C9 C8 C11 119.7(4) . .
C7 C8 C11 119.7(4) . .
C8 C9 C4 119.9(4) . .
C8 C9 H9 120.0 . .
C4 C9 H9 120.0 . .
O4 C11 O3 125.8(4) . .
O4 C11 C8 116.3(4) . .
O3 C11 C8 117.9(4) . .
O11 C20 C21 137.2(11) . .
O11 C20 H20A 102.8 . .
C21 C20 H20A 102.8 . .
O11 C20 H20B 102.8 . .
C21 C20 H20B 102.8 . .
H20A C20 H20B 105.0 . .
C10 O5 Zn1 130.6(3) . .
C10 O6 Zn2 124.0(3) . .
C4 O1 C2 118.7(3) . .
C11 O3 Zn3 120.9(3) . .
C11 O4 Zn3 134.3(3) . 5_656
C20 O11 Zn3 131.7(6) . .
C2 C1 C2 110.6(4) . 3_556
C2 C1 C3 108.7(2) . 3_556
C2 C1 C3 109.6(2) 3_556 3_556
C2 C1 C3 109.6(2) . .
C2 C1 C3 108.7(2) 3_556 .
C3 C1 C3 109.6(4) 3_556 .
O2 C3 C1 107.8(3) . .
O2 C3 H3A 110.1 . .
C1 C3 H3A 110.1 . .
O2 C3 H3B 110.1 . .
C1 C3 H3B 110.1 . .
H3A C3 H3B 108.5 . .
C13 O2 C3 119.4(3) . .
C16 C15 C12 120.2(4) . .
C16 C15 C19 120.4(4) . .
C12 C15 C19 119.3(3) . .
C13 C12 C15 119.2(4) . .
C13 C12 H12 120.4 . .
C15 C12 H12 120.4 . .
O2 C13 C12 125.3(3) . .
O2 C13 C14 114.3(3) . .
C12 C13 C14 120.3(4) . .
C17 C14 C13 119.9(4) . .
C17 C14 H14 120.1 . .
C13 C14 H14 120.1 . .
O10 C19 O9 126.4(4) . .
O10 C19 C15 117.1(4) . .
O9 C19 C15 116.5(4) . .
C14 C17 C16 120.4(4) . .
C14 C17 C18 118.1(4) . .
C16 C17 C18 121.4(4) . .
C17 C16 C15 119.9(4) . .
C17 C16 H16 120.0 . .
C15 C16 H16 120.0 . .
O7 C18 O8 127.0(4) . .
O7 C18 C17 116.1(4) . .
O8 C18 C17 116.9(4) . .
C19 O10 Zn3 129.3(3) . 5_756
C18 O8 Zn2 126.6(3) . 3_656
C19 O9 Zn3 124.8(3) . 1_655
C18 O7 Zn1 127.4(3) . 3_656

loop_
_geom_bond_atom_site_label_1
_geom_bond_atom_site_label_2
_geom_bond_distance
_geom_bond_site_symmetry_2
Zn1 O1W 1.990(5) .
Zn1 O5 1.994(3) .
Zn1 O5 1.994(3) 6_556
Zn1 O7 2.019(3) 8_465
Zn1 O7 2.019(3) 3_456
Zn1 Zn2 2.9786(8) .
Zn2 O2W 1.980(5) .
Zn2 O6 2.050(3) .
Zn2 O6 2.050(3) 6_556
Zn2 O8 2.068(3) 8_465
Zn2 O8 2.068(3) 3_456
Zn3 O11 1.975(3) .
Zn3 O3 2.020(3) .
Zn3 O9 2.042(3) 1_455
Zn3 O4 2.050(3) 5_656
Zn3 O10 2.053(3) 5_756
Zn3 Zn3 2.9829(8) 5_656
C10 O6 1.240(5) .
C10 O5 1.266(5) .
C10 C6 1.526(5) .
C21 C20 1.560(8) .
C21 H21A 0.9600 .
C21 H21B 0.9600 .
C21 H21C 0.9600 .
C2 O1 1.429(4) .
C2 C1 1.525(4) .
C2 H2A 0.9700 .
C2 H2B 0.9700 .
C4 O1 1.370(4) .
C4 C5 1.378(5) .
C4 C9 1.404(5) .
C5 C6 1.389(5) .
C5 H5 0.9300 .
C6 C7 1.388(6) .
C7 C8 1.384(5) .
C7 H7 0.9300 .
C8 C9 1.372(6) .
C8 C11 1.516(5) .
C9 H9 0.9300 .
C11 O4 1.252(5) .
C11 O3 1.258(5) .
C20 O11 1.364(11) .
C20 H20A 0.9700 .
C20 H20B 0.9700 .
O4 Zn3 2.050(3) 5_656
C1 C2 1.525(4) 3_556
C1 C3 1.534(4) 3_556
C1 C3 1.534(4) .
C3 O2 1.423(4) .
C3 H3A 0.9700 .
C3 H3B 0.9700 .
O2 C13 1.358(5) .
C15 C16 1.392(5) .
C15 C12 1.407(5) .
C15 C19 1.506(5) .
C12 C13 1.384(5) .
C12 H12 0.9300 .
C13 C14 1.405(5) .
C14 C17 1.378(6) .
C14 H14 0.9300 .
C19 O10 1.249(5) .
C19 O9 1.259(5) .
C17 C16 1.389(5) .
C17 C18 1.521(5) .
C16 H16 0.9300 .
C18 O7 1.248(5) .
C18 O8 1.250(5) .
O10 Zn3 2.053(3) 5_756
O8 Zn2 2.068(3) 3_656
O9 Zn3 2.042(3) 1_655
O7 Zn1 2.019(3) 3_656

loop_
_geom_torsion_atom_site_label_1
_geom_torsion_atom_site_label_2
_geom_torsion_atom_site_label_3
_geom_torsion_atom_site_label_4
_geom_torsion
_geom_torsion_site_symmetry_1
_geom_torsion_site_symmetry_4
O1W Zn1 Zn2 O2W 180.0 . .
O5 Zn1 Zn2 O2W -134.58(12) . .
O5 Zn1 Zn2 O2W 134.58(12) 6_556 .
O7 Zn1 Zn2 O2W 45.11(13) 8_465 .
O7 Zn1 Zn2 O2W -45.11(13) 3_456 .
O1W Zn1 Zn2 O6 -46.39(8) . .
O5 Zn1 Zn2 O6 -0.97(14) . .
O5 Zn1 Zn2 O6 -91.81(15) 6_556 .
O7 Zn1 Zn2 O6 178.71(15) 8_465 .
O7 Zn1 Zn2 O6 88.50(15) 3_456 .
O1W Zn1 Zn2 O6 46.39(8) . 6_556
O5 Zn1 Zn2 O6 91.81(15) . 6_556
O5 Zn1 Zn2 O6 0.97(14) 6_556 6_556
O7 Zn1 Zn2 O6 -88.50(15) 8_465 6_556
O7 Zn1 Zn2 O6 -178.71(15) 3_456 6_556
O1W Zn1 Zn2 O8 135.44(9) . 8_465
O5 Zn1 Zn2 O8 -179.14(15) . 8_465
O5 Zn1 Zn2 O8 90.02(15) 6_556 8_465
O7 Zn1 Zn2 O8 0.55(15) 8_465 8_465
O7 Zn1 Zn2 O8 -89.66(16) 3_456 8_465
O1W Zn1 Zn2 O8 -135.44(9) . 3_456
O5 Zn1 Zn2 O8 -90.02(15) . 3_456
O5 Zn1 Zn2 O8 179.14(15) 6_556 3_456
O7 Zn1 Zn2 O8 89.66(16) 8_465 3_456
O7 Zn1 Zn2 O8 -0.55(15) 3_456 3_456
O1 C4 C5 C6 -176.2(4) . .
C9 C4 C5 C6 1.8(7) . .
C4 C5 C6 C7 -0.2(7) . .
C4 C5 C6 C10 174.5(4) . .
O6 C10 C6 C7 174.6(4) . .
O5 C10 C6 C7 -4.6(6) . .
O6 C10 C6 C5 -0.2(6) . .
O5 C10 C6 C5 -179.4(4) . .
C5 C6 C7 C8 -1.3(7) . .
C10 C6 C7 C8 -176.0(4) . .
C6 C7 C8 C9 1.0(7) . .
C6 C7 C8 C11 175.7(4) . .
C7 C8 C9 C4 0.7(7) . .
C11 C8 C9 C4 -174.1(4) . .
O1 C4 C9 C8 176.1(4) . .
C5 C4 C9 C8 -2.1(7) . .
C9 C8 C11 O4 171.0(4) . .
C7 C8 C11 O4 -3.7(6) . .
C9 C8 C11 O3 -8.2(6) . .
C7 C8 C11 O3 177.0(4) . .
O6 C10 O5 Zn1 -13.4(7) . .
C6 C10 O5 Zn1 165.8(3) . .
O1W Zn1 O5 C10 -174.0(4) . .
O5 Zn1 O5 C10 84.8(4) 6_556 .
O7 Zn1 O5 C10 6.3(8) 8_465 .
O7 Zn1 O5 C10 -73.5(4) 3_456 .
Zn2 Zn1 O5 C10 7.1(4) . .
O5 C10 O6 Zn2 10.9(6) . .
C6 C10 O6 Zn2 -168.2(3) . .
O2W Zn2 O6 C10 174.8(3) . .
O6 Zn2 O6 C10 -84.9(3) 6_556 .
O8 Zn2 O6 C10 1.0(6) 8_465 .
O8 Zn2 O6 C10 74.9(3) 3_456 .
Zn1 Zn2 O6 C10 -4.2(3) . .
C5 C4 O1 C2 0.0(6) . .
C9 C4 O1 C2 -178.2(4) . .
C1 C2 O1 C4 170.1(3) . .
O4 C11 O3 Zn3 -5.3(6) . .
C8 C11 O3 Zn3 173.8(3) . .
O11 Zn3 O3 C11 178.2(3) . .
O9 Zn3 O3 C11 -80.3(3) 1_455 .
O4 Zn3 O3 C11 -2.3(6) 5_656 .
O10 Zn3 O3 C11 78.9(3) 5_756 .
Zn3 Zn3 O3 C11 1.2(3) 5_656 .
O3 C11 O4 Zn3 8.5(7) . 5_656
C8 C11 O4 Zn3 -170.6(3) . 5_656
C21 C20 O11 Zn3 29(2) . .
O3 Zn3 O11 C20 -156.4(8) . .
O9 Zn3 O11 C20 113.5(8) 1_455 .
O4 Zn3 O11 C20 23.8(8) 5_656 .
O10 Zn3 O11 C20 -65.3(8) 5_756 .
Zn3 Zn3 O11 C20 0.6(14) 5_656 .
O1 C2 C1 C2 -64.6(2) . 3_556
O1 C2 C1 C3 175.0(3) . 3_556
O1 C2 C1 C3 55.3(4) . .
C2 C1 C3 O2 -177.3(3) . .
C2 C1 C3 O2 -56.4(4) 3_556 .
C3 C1 C3 O2 63.4(3) 3_556 .
C1 C3 O2 C13 -168.6(4) . .
C16 C15 C12 C13 0.1(7) . .
C19 C15 C12 C13 -175.5(4) . .
C3 O2 C13 C12 1.0(7) . .
C3 O2 C13 C14 177.4(4) . .
C15 C12 C13 O2 176.8(4) . .
C15 C12 C13 C14 0.6(7) . .
O2 C13 C14 C17 -176.8(4) . .
C12 C13 C14 C17 -0.2(7) . .
C16 C15 C19 O10 -171.9(4) . .
C12 C15 C19 O10 3.8(6) . .
C16 C15 C19 O9 6.6(6) . .
C12 C15 C19 O9 -177.8(4) . .
C13 C14 C17 C16 -1.0(7) . .
C13 C14 C17 C18 175.8(4) . .
C14 C17 C16 C15 1.7(7) . .
C18 C17 C16 C15 -175.0(4) . .
C12 C15 C16 C17 -1.3(7) . .
C19 C15 C16 C17 174.3(4) . .
C14 C17 C18 O7 2.9(6) . .
C16 C17 C18 O7 179.7(4) . .
C14 C17 C18 O8 -176.0(4) . .
C16 C17 C18 O8 0.8(6) . .
O9 C19 O10 Zn3 -8.5(7) . 5_756
C15 C19 O10 Zn3 169.7(3) . 5_756
O7 C18 O8 Zn2 -1.6(7) . 3_656
C17 C18 O8 Zn2 177.1(3) . 3_656
O10 C19 O9 Zn3 5.8(7) . 1_655
C15 C19 O9 Zn3 -172.5(3) . 1_655
O8 C18 O7 Zn1 0.7(8) . 3_656
C17 C18 O7 Zn1 -178.0(3) . 3_656

loop_
_platon_squeeze_void_nr
_platon_squeeze_void_average_x
_platon_squeeze_void_average_y
_platon_squeeze_void_average_z
_platon_squeeze_void_volume
_platon_squeeze_void_count_electrons
1 -0.003 -0.004 -0.002 4682.1 97.5
